data_2212594
loop_
_publ_author_name
'Pruka\/la, Wies\/law'
'Marciniec, Bogdan'
'Kubicki, Maciej'

_publ_section_title
;
 Tetra-<i>n</i>-butylammonium iodide: a space-group revision
;
_journal_coeditor_code HG2184
_journal_issue 3
_journal_name_full 'Acta Crystallographica Section E'
_journal_page_first o1464
_journal_page_last o1466
_journal_paper_doi 10.1107/S1600536807008446
_journal_volume 63
_journal_year 2007
_chemical_formula_iupac 'C16 H36 N +, I -'
_chemical_formula_moiety 'C16 H36 N +, I -'
_chemical_formula_sum 'C16 H36 I N'
_chemical_formula_weight 369.36
_chemical_name_systematic
;
Tetra-n-butylammonium iodide
;
_space_group_IT_number 15
_symmetry_cell_setting monoclinic
_symmetry_space_group_name_Hall '-C 2yc'
_symmetry_space_group_name_H-M 'C 1 2/c 1'
_atom_sites_solution_hydrogens geom
_atom_sites_solution_primary direct
_atom_sites_solution_secondary difmap
_audit_creation_method SHELXL-97
_cell_angle_alpha 90.00
_cell_angle_beta 111.149(3)
_cell_angle_gamma 90.00
_cell_formula_units_Z 8
_cell_length_a 14.2806(6)
_cell_length_b 14.1864(6)
_cell_length_c 19.5951(7)
_cell_measurement_reflns_used 7896
_cell_measurement_temperature 100.0(10)
_cell_measurement_theta_max 29
_cell_measurement_theta_min 2
_cell_volume 3702.4(3)
_computing_cell_refinement 'CrysAlis CCD'
_computing_data_collection 'CrysAlis CCD (Oxford Diffraction, 2006)'
_computing_data_reduction 'CrysAlis RED (Oxford Diffraction, 2006)'
_computing_molecular_graphics 'Stereochemical Workstation Operation Manual (Siemens, 1989)'
_computing_publication_material SHELXL97
_computing_structure_refinement 'SHELXL97 (Sheldrick, 1997)'
_computing_structure_solution 'SIR2002 (Burla <i>et al.</i>,  2003)'
_diffrn_ambient_temperature 100(2)
_diffrn_detector_area_resol_mean 8.1929
_diffrn_measured_fraction_theta_full 0.999
_diffrn_measured_fraction_theta_max 0.946
_diffrn_measurement_device_type 'Kuma KM-4-CCD four-circle'
_diffrn_measurement_method \w
_diffrn_radiation_monochromator graphite
_diffrn_radiation_source 'fine-focus sealed tube'
_diffrn_radiation_type MoK\a
_diffrn_radiation_wavelength 0.71073
_diffrn_reflns_av_R_equivalents 0.0147
_diffrn_reflns_av_sigmaI/netI 0.0152
_diffrn_reflns_limit_h_max 19
_diffrn_reflns_limit_h_min -19
_diffrn_reflns_limit_k_max 19
_diffrn_reflns_limit_k_min -18
_diffrn_reflns_limit_l_max 26
_diffrn_reflns_limit_l_min -26
_diffrn_reflns_number 14610
_diffrn_reflns_theta_full 25.00
_diffrn_reflns_theta_max 29.63
_diffrn_reflns_theta_min 2.08
_diffrn_standards_decay_% 0
_diffrn_standards_number 0
_exptl_absorpt_coefficient_mu 1.719
_exptl_absorpt_correction_T_max 0.773
_exptl_absorpt_correction_T_min 0.599
_exptl_absorpt_correction_type multi-scan
_exptl_absorpt_process_details '(CrysAlis RED; Oxford Diffraction, 2006)'
_exptl_crystal_colour colourless
_exptl_crystal_density_diffrn 1.325
_exptl_crystal_density_method 'not measured'
_exptl_crystal_description block
_exptl_crystal_F_000 1536
_exptl_crystal_size_max 0.3
_exptl_crystal_size_mid 0.2
_exptl_crystal_size_min 0.15
_refine_diff_density_max 0.364
_refine_diff_density_min -0.873
_refine_ls_extinction_method none
_refine_ls_goodness_of_fit_ref 1.079
_refine_ls_hydrogen_treatment constr
_refine_ls_matrix_type full
_refine_ls_number_parameters 167
_refine_ls_number_reflns 4931
_refine_ls_number_restraints 0
_refine_ls_restrained_S_all 1.079
_refine_ls_R_factor_all 0.0308
_refine_ls_R_factor_gt 0.0198
_refine_ls_shift/su_max 0.003
_refine_ls_shift/su_mean 0.000
_refine_ls_structure_factor_coef Fsqd
_refine_ls_weighting_details 'calc w=1/[\s^2^(Fo^2^)+(0.0267P)^2^+3.8887P] where P=(Fo^2^+2Fc^2^)/3'
_refine_ls_weighting_scheme calc
_refine_ls_wR_factor_gt 0.0511
_refine_ls_wR_factor_ref 0.0575
_reflns_number_gt 3656
_reflns_number_total 4931
_reflns_threshold_expression I>2\s(I)
_cod_data_source_file hg2184.cif
_cod_data_source_block I
_cod_original_sg_symbol_H-M 'C 2/c'
_cod_database_code 2212594
_cod_database_fobs_code 2212594

loop_
_symmetry_equiv_pos_as_xyz
'x, y, z'
'-x, y, -z+1/2'
'x+1/2, y+1/2, z'
'-x+1/2, y+1/2, -z+1/2'
'-x, -y, -z'
'x, -y, z-1/2'
'-x+1/2, -y+1/2, -z'
'x+1/2, -y+1/2, z-1/2'

loop_
_atom_site_type_symbol
_atom_site_label
_atom_site_fract_x
_atom_site_fract_y
_atom_site_fract_z
_atom_site_U_iso_or_equiv
_atom_site_adp_type
_atom_site_calc_flag
_atom_site_refinement_flags
_atom_site_occupancy
I I1 0.734535(7) 0.499460(8) 0.466388(6) 0.01777(4) Uani d . 1
N N1 0.49623(9) 0.25043(10) 0.49389(7) 0.0101(2) Uani d . 1
C C11 0.58960(11) 0.30331(12) 0.54077(9) 0.0129(3) Uani d . 1
H H11A 0.5692 0.3549 0.5665 0.015 Uiso calc R 1
H H11B 0.6207 0.3326 0.5082 0.015 Uiso calc R 1
C C12 0.66814(12) 0.24348(13) 0.59718(9) 0.0162(3) Uani d . 1
H H12A 0.6395 0.2169 0.6321 0.019 Uiso calc R 1
H H12B 0.6878 0.1904 0.5724 0.019 Uiso calc R 1
C C13 0.76000(12) 0.30223(13) 0.63839(10) 0.0194(4) Uani d . 1
H H13A 0.7410 0.3525 0.6659 0.023 Uiso calc R 1
H H13B 0.7855 0.3326 0.6030 0.023 Uiso calc R 1
C C14 0.84261(13) 0.24175(15) 0.69130(10) 0.0208(4) Uani d . 1
H H14A 0.8186 0.2141 0.7278 0.027 Uiso calc R 1
H H14B 0.9017 0.2810 0.7159 0.027 Uiso calc R 1
H H14C 0.8607 0.1913 0.6642 0.027 Uiso calc R 1
C C21 0.42013(11) 0.32106(12) 0.44703(9) 0.0124(3) Uani d . 1
H H21A 0.3567 0.2873 0.4207 0.015 Uiso calc R 1
H H21B 0.4061 0.3676 0.4797 0.015 Uiso calc R 1
C C22 0.45145(12) 0.37390(12) 0.39138(9) 0.0145(3) Uani d . 1
H H22A 0.4608 0.3289 0.3558 0.017 Uiso calc R 1
H H22B 0.5161 0.4064 0.4165 0.017 Uiso calc R 1
C C23 0.37113(13) 0.44590(13) 0.35129(10) 0.0179(3) Uani d . 1
H H23A 0.3594 0.4886 0.3874 0.021 Uiso calc R 1
H H23B 0.3074 0.4128 0.3246 0.021 Uiso calc R 1
C C24 0.40232(15) 0.50375(14) 0.29739(11) 0.0232(4) Uani d . 1
H H24A 0.4659 0.5359 0.3237 0.030 Uiso calc R 1
H H24B 0.3503 0.5506 0.2736 0.030 Uiso calc R 1
H H24C 0.4107 0.4619 0.2602 0.030 Uiso calc R 1
C C31 0.52546(12) 0.17990(12) 0.44652(9) 0.0128(3) Uani d . 1
H H31A 0.5634 0.2137 0.4206 0.015 Uiso calc R 1
H H31B 0.5712 0.1327 0.4790 0.015 Uiso calc R 1
C C32 0.43875(12) 0.12825(12) 0.39029(9) 0.0147(3) Uani d . 1
H H32A 0.3957 0.1738 0.3543 0.018 Uiso calc R 1
H H32B 0.3974 0.0972 0.4148 0.018 Uiso calc R 1
C C33 0.47838(13) 0.05468(13) 0.35104(9) 0.0175(3) Uani d . 1
H H33A 0.5169 0.0864 0.3246 0.021 Uiso calc R 1
H H33B 0.5244 0.0115 0.3875 0.021 Uiso calc R 1
C C34 0.39327(14) -0.00188(14) 0.29704(10) 0.0223(4) Uani d . 1
H H34A 0.3548 -0.0331 0.3231 0.029 Uiso calc R 1
H H34B 0.4211 -0.0495 0.2734 0.029 Uiso calc R 1
H H34C 0.3490 0.0405 0.2598 0.029 Uiso calc R 1
C C41 0.44979(12) 0.19716(12) 0.54101(9) 0.0129(3) Uani d . 1
H H41A 0.3870 0.1670 0.5086 0.015 Uiso calc R 1
H H41B 0.4964 0.1463 0.5671 0.015 Uiso calc R 1
C C42 0.42608(13) 0.25702(13) 0.59689(9) 0.0162(3) Uani d . 1
H H42A 0.3786 0.3077 0.5715 0.019 Uiso calc R 1
H H42B 0.4884 0.2869 0.6303 0.019 Uiso calc R 1
C C43 0.38020(14) 0.19674(13) 0.64091(10) 0.0183(3) Uani d . 1
H H43A 0.3206 0.1634 0.6071 0.022 Uiso calc R 1
H H43B 0.4296 0.1487 0.6687 0.022 Uiso calc R 1
C C44 0.34951(13) 0.25639(15) 0.69380(10) 0.0209(4) Uani d . 1
H H44A 0.4089 0.2876 0.7284 0.027 Uiso calc R 1
H H44B 0.3191 0.2159 0.7207 0.027 Uiso calc R 1
H H44C 0.3007 0.3040 0.6664 0.027 Uiso calc R 1

loop_
_atom_site_aniso_label
_atom_site_aniso_U_11
_atom_site_aniso_U_22
_atom_site_aniso_U_33
_atom_site_aniso_U_12
_atom_site_aniso_U_13
_atom_site_aniso_U_23
I1 0.01549(6) 0.01385(6) 0.02543(7) -0.00041(4) 0.00915(4) -0.00014(5)
N1 0.0093(5) 0.0098(6) 0.0116(6) -0.0004(5) 0.0041(5) -0.0004(5)
C11 0.0098(7) 0.0128(8) 0.0145(7) -0.0037(6) 0.0026(6) -0.0010(6)
C12 0.0142(7) 0.0146(8) 0.0163(8) -0.0002(6) 0.0013(6) 0.0006(6)
C13 0.0125(7) 0.0200(9) 0.0214(9) -0.0018(7) 0.0012(6) 0.0016(7)
C14 0.0134(8) 0.0288(10) 0.0178(8) 0.0007(7) 0.0030(6) 0.0042(8)
C21 0.0106(7) 0.0118(7) 0.0138(7) 0.0030(6) 0.0034(6) 0.0012(6)
C22 0.0131(7) 0.0159(8) 0.0150(8) 0.0011(6) 0.0056(6) 0.0039(6)
C23 0.0182(8) 0.0158(8) 0.0203(8) 0.0033(7) 0.0077(7) 0.0056(7)
C24 0.0254(9) 0.0214(9) 0.0236(9) 0.0019(8) 0.0098(7) 0.0091(8)
C31 0.0138(7) 0.0122(8) 0.0139(8) 0.0027(6) 0.0069(6) -0.0009(6)
C32 0.0141(7) 0.0155(8) 0.0153(8) -0.0006(6) 0.0062(6) -0.0030(6)
C33 0.0185(8) 0.0155(8) 0.0174(8) 0.0013(7) 0.0053(6) -0.0041(7)
C34 0.0242(8) 0.0195(8) 0.0199(8) -0.0018(8) 0.0040(7) -0.0076(8)
C41 0.0146(7) 0.0121(8) 0.0146(7) -0.0025(6) 0.0086(6) -0.0002(6)
C42 0.0206(8) 0.0146(8) 0.0165(8) 0.0006(6) 0.0104(6) -0.0008(6)
C43 0.0217(8) 0.0172(8) 0.0208(9) -0.0010(7) 0.0134(7) -0.0012(7)
C44 0.0202(8) 0.0284(10) 0.0175(8) -0.0013(8) 0.0111(7) -0.0045(8)

loop_
_atom_type_symbol
_atom_type_description
_atom_type_scat_dispersion_real
_atom_type_scat_dispersion_imag
_atom_type_scat_source
C C 0.0033 0.0016 'International Tables Vol C Tables 4.2.6.8 and 6.1.1.4'
H H 0.0000 0.0000 'International Tables Vol C Tables 4.2.6.8 and 6.1.1.4'
N N 0.0061 0.0033 'International Tables Vol C Tables 4.2.6.8 and 6.1.1.4'
I I -0.4742 1.8119 'International Tables Vol C Tables 4.2.6.8 and 6.1.1.4'

loop_
_geom_angle_atom_site_label_1
_geom_angle_atom_site_label_2
_geom_angle_atom_site_label_3
_geom_angle
C11 N1 C41 111.05(12)
C11 N1 C21 108.71(12)
C41 N1 C21 108.76(12)
C11 N1 C31 108.66(12)
C41 N1 C31 108.64(12)
C21 N1 C31 111.02(12)
N1 C11 C12 114.93(14)
N1 C11 H11A 108.5
C12 C11 H11A 108.5
N1 C11 H11B 108.5
C12 C11 H11B 108.5
H11A C11 H11B 107.5
C13 C12 C11 110.49(14)
C13 C12 H12A 109.6
C11 C12 H12A 109.6
C13 C12 H12B 109.6
C11 C12 H12B 109.6
H12A C12 H12B 108.1
C12 C13 C14 111.18(15)
C12 C13 H13A 109.4
C14 C13 H13A 109.4
C12 C13 H13B 109.4
C14 C13 H13B 109.4
H13A C13 H13B 108.0
C13 C14 H14A 109.5
C13 C14 H14B 109.5
H14A C14 H14B 109.5
C13 C14 H14C 109.5
H14A C14 H14C 109.5
H14B C14 H14C 109.5
C22 C21 N1 115.35(13)
C22 C21 H21A 108.4
N1 C21 H21A 108.4
C22 C21 H21B 108.4
N1 C21 H21B 108.4
H21A C21 H21B 107.5
C21 C22 C23 109.82(14)
C21 C22 H22A 109.7
C23 C22 H22A 109.7
C21 C22 H22B 109.7
C23 C22 H22B 109.7
H22A C22 H22B 108.2
C22 C23 C24 111.33(15)
C22 C23 H23A 109.4
C24 C23 H23A 109.4
C22 C23 H23B 109.4
C24 C23 H23B 109.4
H23A C23 H23B 108.0
C23 C24 H24A 109.5
C23 C24 H24B 109.5
H24A C24 H24B 109.5
C23 C24 H24C 109.5
H24A C24 H24C 109.5
H24B C24 H24C 109.5
C32 C31 N1 115.41(13)
C32 C31 H31A 108.4
N1 C31 H31A 108.4
C32 C31 H31B 108.4
N1 C31 H31B 108.4
H31A C31 H31B 107.5
C31 C32 C33 110.09(14)
C31 C32 H32A 109.6
C33 C32 H32A 109.6
C31 C32 H32B 109.6
C33 C32 H32B 109.6
H32A C32 H32B 108.2
C34 C33 C32 111.34(15)
C34 C33 H33A 109.4
C32 C33 H33A 109.4
C34 C33 H33B 109.4
C32 C33 H33B 109.4
H33A C33 H33B 108.0
C33 C34 H34A 109.5
C33 C34 H34B 109.5
H34A C34 H34B 109.5
C33 C34 H34C 109.5
H34A C34 H34C 109.5
H34B C34 H34C 109.5
C42 C41 N1 114.87(13)
C42 C41 H41A 108.6
N1 C41 H41A 108.6
C42 C41 H41B 108.6
N1 C41 H41B 108.6
H41A C41 H41B 107.5
C41 C42 C43 110.40(15)
C41 C42 H42A 109.6
C43 C42 H42A 109.6
C41 C42 H42B 109.6
C43 C42 H42B 109.6
H42A C42 H42B 108.1
C44 C43 C42 111.28(15)
C44 C43 H43A 109.4
C42 C43 H43A 109.4
C44 C43 H43B 109.4
C42 C43 H43B 109.4
H43A C43 H43B 108.0
C43 C44 H44A 109.5
C43 C44 H44B 109.5
H44A C44 H44B 109.5
C43 C44 H44C 109.5
H44A C44 H44C 109.5
H44B C44 H44C 109.5

loop_
_geom_bond_atom_site_label_1
_geom_bond_atom_site_label_2
_geom_bond_distance
N1 C11 1.517(2)
N1 C41 1.518(2)
N1 C21 1.519(2)
N1 C31 1.522(2)
C11 C12 1.518(2)
C11 H11A 0.9900
C11 H11B 0.9900
C12 C13 1.518(2)
C12 H12A 0.9900
C12 H12B 0.9900
C13 C14 1.523(2)
C13 H13A 0.9900
C13 H13B 0.9900
C14 H14A 0.9800
C14 H14B 0.9800
C14 H14C 0.9800
C21 C22 1.517(2)
C21 H21A 0.9900
C21 H21B 0.9900
C22 C23 1.525(2)
C22 H22A 0.9900
C22 H22B 0.9900
C23 C24 1.525(2)
C23 H23A 0.9900
C23 H23B 0.9900
C24 H24A 0.9800
C24 H24B 0.9800
C24 H24C 0.9800
C31 C32 1.517(2)
C31 H31A 0.9900
C31 H31B 0.9900
C32 C33 1.522(2)
C32 H32A 0.9900
C32 H32B 0.9900
C33 C34 1.521(2)
C33 H33A 0.9900
C33 H33B 0.9900
C34 H34A 0.9800
C34 H34B 0.9800
C34 H34C 0.9800
C41 C42 1.517(2)
C41 H41A 0.9900
C41 H41B 0.9900
C42 C43 1.521(2)
C42 H42A 0.9900
C42 H42B 0.9900
C43 C44 1.520(2)
C43 H43A 0.9900
C43 H43B 0.9900
C44 H44A 0.9800
C44 H44B 0.9800
C44 H44C 0.9800

loop_
_geom_hbond_atom_site_label_D
_geom_hbond_atom_site_label_H
_geom_hbond_atom_site_label_A
_geom_hbond_site_symmetry_A
_geom_hbond_distance_DH
_geom_hbond_distance_HA
_geom_hbond_distance_DA
_geom_hbond_angle_DHA
C11 H11B I1 . 0.99 3.14 4.0408(17) 151.4
C22 H22B I1 . 0.99 3.20 4.1700(17) 167.5
C12 H12B I1 7_656 0.99 3.11 4.0756(18) 165.5
C31 H31B I1 7_656 0.99 3.20 4.1126(16) 154.7
C21 H21B I1 5_666 0.99 3.20 4.1164(16) 154.8
C42 H42A I1 5_666 0.99 3.13 4.0842(18) 162.9
C32 H32B I1 3_445 0.99 3.17 4.1478(17) 170.0
C41 H41A I1 3_445 0.99 3.13 4.0262(16) 151.8

loop_
_geom_torsion_atom_site_label_1
_geom_torsion_atom_site_label_2
_geom_torsion_atom_site_label_3
_geom_torsion_atom_site_label_4
_geom_torsion
C41 N1 C11 C12 53.59(18)
C21 N1 C11 C12 173.21(14)
C31 N1 C11 C12 -65.85(17)
N1 C11 C12 C13 177.34(14)
C11 C12 C13 C14 -175.83(15)
C11 N1 C21 C22 64.46(17)
C41 N1 C21 C22 -174.50(14)
C31 N1 C21 C22 -55.01(18)
N1 C21 C22 C23 -176.88(14)
C21 C22 C23 C24 177.27(15)
C11 N1 C31 C32 -173.72(14)
C41 N1 C31 C32 65.34(17)
C21 N1 C31 C32 -54.22(18)
N1 C31 C32 C33 -175.47(14)
C31 C32 C33 C34 177.02(15)
C11 N1 C41 C42 54.76(18)
C21 N1 C41 C42 -64.83(17)
C31 N1 C41 C42 174.21(14)
N1 C41 C42 C43 -179.92(14)
C41 C42 C43 C44 -176.25(15)

loop_
_cod_related_entry_id
_cod_related_entry_database
_cod_related_entry_code
1 ChemSpider 60875
